data_4130089
loop_
_publ_author_name
'Shintani, Ryo'
'Iino, Ryo'
'Nozaki, Kyoko'

_publ_section_title
;
 Rhodium-Catalyzed Stitching Reaction: Convergent Synthesis of Quinoidal
 Fused Oligosiloles.
;
_journal_issue 11
_journal_name_full 'Journal of the American Chemical Society'
_journal_page_first 3635
_journal_page_last 3638
_journal_paper_doi 10.1021/jacs.6b00082
_journal_volume 138
_journal_year 2016
_chemical_formula_moiety C26H28Si
_chemical_formula_sum 'C26 H28 Si'
_chemical_formula_weight 368.57
_space_group_crystal_system monoclinic
_space_group_IT_number 14
_space_group_name_Hall '-P 2yn'
_space_group_name_H-M_alt 'P 1 21/n 1'
_atom_sites_solution_hydrogens geom
_audit_creation_method SHELXL-2014/7
_cell_angle_alpha 90
_cell_angle_beta 95.980(3)
_cell_angle_gamma 90
_cell_formula_units_Z 4
_cell_length_a 8.4888(16)
_cell_length_b 14.564(3)
_cell_length_c 17.222(3)
_cell_measurement_reflns_used 7733
_cell_measurement_temperature 93(2)
_cell_measurement_theta_max 31.5
_cell_measurement_theta_min 2.4
_cell_volume 2117.6(7)
_computing_cell_refinement 'RIGAKU CrystalClear'
_computing_data_collection 'RIGAKU CrystalClear'
_computing_data_reduction 'RIGAKU CrystalClear'
_computing_publication_material 'Yadokari-XG (Wakita, Nemoto, et al.)'
_computing_structure_refinement 'SHELXL-2014/7 (Sheldrick, 2014)'
_computing_structure_solution 'SHELXT-2014/4 (Sheldrick, 2014)'
_diffrn_ambient_temperature 93(2)
_diffrn_detector_area_resol_mean 28.5714
_diffrn_measured_fraction_theta_full 0.996
_diffrn_measured_fraction_theta_max 0.996
_diffrn_measurement_device_type 'Rigaku Saturn724 CCD'
_diffrn_measurement_method 'omega scans'
_diffrn_radiation_type MoK\a
_diffrn_radiation_wavelength 0.71075
_diffrn_reflns_av_R_equivalents 0.0343
_diffrn_reflns_av_unetI/netI 0.0158
_diffrn_reflns_Laue_measured_fraction_full 0.996
_diffrn_reflns_Laue_measured_fraction_max 0.996
_diffrn_reflns_limit_h_max 10
_diffrn_reflns_limit_h_min -9
_diffrn_reflns_limit_k_max 17
_diffrn_reflns_limit_k_min -17
_diffrn_reflns_limit_l_max 20
_diffrn_reflns_limit_l_min -20
_diffrn_reflns_number 27253
_diffrn_reflns_point_group_measured_fraction_full 0.996
_diffrn_reflns_point_group_measured_fraction_max 0.996
_diffrn_reflns_theta_full 24.998
_diffrn_reflns_theta_max 24.998
_diffrn_reflns_theta_min 1.835
_exptl_absorpt_coefficient_mu 0.118
_exptl_absorpt_correction_T_max 1.000
_exptl_absorpt_correction_T_min 0.896
_exptl_absorpt_correction_type multi-scan
_exptl_crystal_colour Orange
_exptl_crystal_density_diffrn 1.156
_exptl_crystal_description Block
_exptl_crystal_F_000 792
_exptl_crystal_size_max 0.620
_exptl_crystal_size_mid 0.460
_exptl_crystal_size_min 0.200
_refine_diff_density_max 0.285
_refine_diff_density_min -0.280
_refine_diff_density_rms 0.041
_refine_ls_extinction_method none
_refine_ls_goodness_of_fit_ref 1.071
_refine_ls_hydrogen_treatment constr
_refine_ls_matrix_type full
_refine_ls_number_parameters 250
_refine_ls_number_reflns 3709
_refine_ls_number_restraints 0
_refine_ls_restrained_S_all 1.071
_refine_ls_R_factor_all 0.0413
_refine_ls_R_factor_gt 0.0401
_refine_ls_shift/su_max 0.000
_refine_ls_shift/su_mean 0.000
_refine_ls_structure_factor_coef Fsqd
_refine_ls_weighting_details 'w=1/[\s^2^(Fo^2^)+(0.0388P)^2^+1.4036P] where P=(Fo^2^+2Fc^2^)/3'
_refine_ls_weighting_scheme calc
_refine_ls_wR_factor_gt 0.0963
_refine_ls_wR_factor_ref 0.0977
_reflns_Friedel_coverage 0.000
_reflns_number_gt 3622
_reflns_number_total 3709
_reflns_threshold_expression 'I > 2\s(I)'
_cod_data_source_file ja6b00082_si_002.cif
_cod_data_source_block Si1
_cod_depositor_comments
;
The following automatic conversions were performed:

data item '_exptl_absorpt_correction_type' value 'Multi-scan' was
changed to 'multi-scan' in accordance with the
/home/saulius/struct/COD-crude-data/automatic-downloads/DataCite-retrospective/ACS/depositions/lib/dictionaries/cif_core.dic
dictionary named 'cif_core.dic' version 2.4.2 last updated on
2011-04-26.

Automatic conversion script
Id: cif_fix_values 6909 2019-04-08 15:41:33Z antanas 
;
_cod_original_sg_symbol_H-M 'P 21/n'
_cod_database_code 4130089
_shelx_shelxl_version_number 2014/7
_shelx_space_group_comment
;
The symmetry employed for this shelxl refinement is uniquely defined
by the following loop, which should always be used as a source of
symmetry information in preference to the above space-group names.
They are only intended as comments.
;
_shelx_estimated_absorpt_t_min 0.930
_shelx_estimated_absorpt_t_max 0.977

loop_
_space_group_symop_operation_xyz
'x, y, z'
'-x+1/2, y+1/2, -z+1/2'
'-x, -y, -z'
'x-1/2, -y-1/2, z-1/2'

loop_
_atom_site_label
_atom_site_type_symbol
_atom_site_fract_x
_atom_site_fract_y
_atom_site_fract_z
_atom_site_U_iso_or_equiv
_atom_site_adp_type
_atom_site_occupancy
_atom_site_site_symmetry_order
_atom_site_calc_flag
_atom_site_refinement_flags_posn
_atom_site_refinement_flags_adp
C13 C 0.39900(16) 0.48057(10) 0.63779(8) 0.0184(3) Uani 1 1 d . .
C12 C 0.28611(18) 0.54679(11) 0.61404(9) 0.0247(3) Uani 1 1 d . .
H4 H 0.2619 0.5942 0.6488 0.030 Uiso 1 1 calc R U
C11 C 0.20888(19) 0.54275(12) 0.53854(10) 0.0293(4) Uani 1 1 d . .
H3 H 0.1304 0.5872 0.5223 0.035 Uiso 1 1 calc R U
C10 C 0.24524(19) 0.47477(12) 0.48698(9) 0.0294(4) Uani 1 1 d . .
H2 H 0.1911 0.4730 0.4359 0.035 Uiso 1 1 calc R U
C9 C 0.36029(18) 0.40890(11) 0.50928(9) 0.0250(3) Uani 1 1 d . .
H1 H 0.3861 0.3629 0.4736 0.030 Uiso 1 1 calc R U
C1 C 0.43636(17) 0.41179(10) 0.58450(8) 0.0195(3) Uani 1 1 d . .
C14 C 0.52417(19) 0.64817(11) 0.95520(9) 0.0263(4) Uani 1 1 d . .
H5 H 0.5856 0.6501 1.0046 0.032 Uiso 1 1 calc R U
C15 C 0.4049(2) 0.71232(11) 0.93629(10) 0.0301(4) Uani 1 1 d . .
H6 H 0.3859 0.7590 0.9727 0.036 Uiso 1 1 calc R U
C16 C 0.3136(2) 0.70876(11) 0.86479(10) 0.0311(4) Uani 1 1 d . .
H7 H 0.2317 0.7526 0.8531 0.037 Uiso 1 1 calc R U
C17 C 0.34038(19) 0.64160(11) 0.80961(10) 0.0262(4) Uani 1 1 d . .
H8 H 0.2768 0.6394 0.7609 0.031 Uiso 1 1 calc R U
Si1 Si 0.73607(4) 0.35789(3) 0.78746(2) 0.01728(12) Uani 1 1 d . .
C5 C 0.52512(16) 0.50157(9) 0.78370(8) 0.0173(3) Uani 1 1 d . .
C4 C 0.50040(16) 0.46375(10) 0.71073(8) 0.0169(3) Uani 1 1 d . .
C2 C 0.56207(17) 0.35227(10) 0.62285(9) 0.0198(3) Uani 1 1 d . .
C6 C 0.65426(16) 0.45946(10) 0.83687(8) 0.0182(3) Uani 1 1 d . .
C3 C 0.60110(16) 0.38311(10) 0.69667(8) 0.0179(3) Uani 1 1 d . .
C7 C 0.66949(17) 0.50632(10) 0.90548(9) 0.0200(3) Uani 1 1 d . .
C18 C 0.46116(17) 0.57813(10) 0.82695(8) 0.0192(3) Uani 1 1 d . .
C8 C 0.55204(17) 0.58134(10) 0.90078(9) 0.0203(3) Uani 1 1 d . .
C21 C 0.6857(2) 0.24758(10) 0.83623(9) 0.0250(3) Uani 1 1 d . .
H15 H 0.7381 0.2497 0.8910 0.030 Uiso 1 1 calc R U
C20 C 0.78353(19) 0.49054(12) 0.97623(9) 0.0282(4) Uani 1 1 d . .
H12 H 0.8396 0.4325 0.9707 0.042 Uiso 1 1 calc R U
H13 H 0.7257 0.4878 1.0225 0.042 Uiso 1 1 calc R U
H14 H 0.8602 0.5410 0.9819 0.042 Uiso 1 1 calc R U
C22 C 0.95343(18) 0.35911(12) 0.77374(10) 0.0290(4) Uani 1 1 d . .
H16 H 0.9712 0.3078 0.7371 0.035 Uiso 1 1 calc R U
C19 C 0.6278(2) 0.27186(11) 0.58280(10) 0.0303(4) Uani 1 1 d . .
H9 H 0.7178 0.2463 0.6161 0.046 Uiso 1 1 calc R U
H10 H 0.6631 0.2918 0.5331 0.046 Uiso 1 1 calc R U
H11 H 0.5455 0.2249 0.5730 0.046 Uiso 1 1 calc R U
C23 C 0.5078(2) 0.23913(14) 0.84130(11) 0.0381(4) Uani 1 1 d . .
H17 H 0.4528 0.2329 0.7886 0.057 Uiso 1 1 calc R U
H18 H 0.4697 0.2941 0.8662 0.057 Uiso 1 1 calc R U
H19 H 0.4868 0.1849 0.8723 0.057 Uiso 1 1 calc R U
C24 C 0.7527(3) 0.16396(13) 0.79658(13) 0.0546(6) Uani 1 1 d . .
H20 H 0.7349 0.1085 0.8267 0.082 Uiso 1 1 calc R U
H21 H 0.8666 0.1724 0.7941 0.082 Uiso 1 1 calc R U
H22 H 0.6993 0.1575 0.7436 0.082 Uiso 1 1 calc R U
C26 C 1.0589(2) 0.3398(2) 0.84916(13) 0.0574(7) Uani 1 1 d . .
H26 H 1.1696 0.3361 0.8380 0.086 Uiso 1 1 calc R U
H27 H 1.0276 0.2814 0.8714 0.086 Uiso 1 1 calc R U
H28 H 1.0473 0.3894 0.8866 0.086 Uiso 1 1 calc R U
C25 C 1.0047(2) 0.44666(19) 0.73574(18) 0.0731(9) Uani 1 1 d . .
H23 H 0.9870 0.4992 0.7693 0.110 Uiso 1 1 calc R U
H24 H 0.9427 0.4546 0.6849 0.110 Uiso 1 1 calc R U
H25 H 1.1175 0.4427 0.7284 0.110 Uiso 1 1 calc R U

loop_
_atom_site_aniso_label
_atom_site_aniso_U_11
_atom_site_aniso_U_22
_atom_site_aniso_U_33
_atom_site_aniso_U_23
_atom_site_aniso_U_13
_atom_site_aniso_U_12
C13 0.0159(7) 0.0202(7) 0.0195(7) 0.0021(6) 0.0032(6) -0.0037(6)
C12 0.0220(8) 0.0282(8) 0.0240(8) 0.0027(6) 0.0031(6) 0.0038(6)
C11 0.0218(8) 0.0372(9) 0.0283(9) 0.0068(7) -0.0010(6) 0.0044(7)
C10 0.0252(8) 0.0403(10) 0.0214(8) 0.0036(7) -0.0031(6) -0.0065(7)
C9 0.0267(8) 0.0269(8) 0.0218(8) -0.0024(6) 0.0036(6) -0.0081(6)
C1 0.0183(7) 0.0200(7) 0.0208(7) 0.0013(6) 0.0050(6) -0.0059(6)
C14 0.0260(8) 0.0269(8) 0.0268(8) -0.0073(7) 0.0060(6) -0.0056(6)
C15 0.0351(9) 0.0235(8) 0.0341(9) -0.0098(7) 0.0146(7) -0.0010(7)
C16 0.0336(9) 0.0244(8) 0.0372(9) -0.0007(7) 0.0125(7) 0.0091(7)
C17 0.0269(8) 0.0260(8) 0.0262(8) 0.0001(7) 0.0049(6) 0.0071(7)
Si1 0.0154(2) 0.0159(2) 0.0208(2) 0.00144(15) 0.00311(15) 0.00186(15)
C5 0.0149(7) 0.0148(7) 0.0224(7) 0.0020(6) 0.0031(6) -0.0006(5)
C4 0.0140(7) 0.0159(7) 0.0213(7) 0.0016(6) 0.0037(5) -0.0018(5)
C2 0.0202(7) 0.0178(7) 0.0223(7) 0.0002(6) 0.0062(6) -0.0026(6)
C6 0.0142(7) 0.0165(7) 0.0239(8) 0.0014(6) 0.0016(6) -0.0012(5)
C3 0.0164(7) 0.0152(7) 0.0227(7) 0.0013(6) 0.0053(6) -0.0008(6)
C7 0.0162(7) 0.0199(7) 0.0237(8) -0.0014(6) 0.0019(6) -0.0047(6)
C18 0.0192(7) 0.0169(7) 0.0222(7) -0.0004(6) 0.0056(6) -0.0008(6)
C8 0.0185(7) 0.0189(7) 0.0240(8) -0.0018(6) 0.0050(6) -0.0048(6)
C21 0.0347(9) 0.0188(8) 0.0224(8) 0.0009(6) 0.0071(7) -0.0002(6)
C20 0.0229(8) 0.0331(9) 0.0272(8) -0.0042(7) -0.0037(6) -0.0021(7)
C22 0.0182(8) 0.0360(9) 0.0337(9) 0.0053(7) 0.0067(7) 0.0050(7)
C19 0.0392(10) 0.0254(8) 0.0272(8) -0.0053(7) 0.0072(7) 0.0043(7)
C23 0.0383(10) 0.0450(11) 0.0310(9) 0.0055(8) 0.0030(8) -0.0220(8)
C24 0.1012(19) 0.0177(9) 0.0509(13) 0.0029(8) 0.0372(13) 0.0055(10)
C26 0.0198(9) 0.104(2) 0.0469(12) 0.0022(12) -0.0008(8) 0.0139(11)
C25 0.0266(10) 0.0736(17) 0.122(2) 0.0498(17) 0.0204(13) -0.0038(11)

loop_
_atom_type_symbol
_atom_type_description
_atom_type_scat_dispersion_real
_atom_type_scat_dispersion_imag
_atom_type_scat_source
C C 0.0033 0.0016 'International Tables Vol C Tables 4.2.6.8 and 6.1.1.4'
H H 0.0000 0.0000 'International Tables Vol C Tables 4.2.6.8 and 6.1.1.4'
Si Si 0.0817 0.0704 'International Tables Vol C Tables 4.2.6.8 and 6.1.1.4'

loop_
_geom_angle_atom_site_label_1
_geom_angle_atom_site_label_2
_geom_angle_atom_site_label_3
_geom_angle
C12 C13 C1 119.59(14)
C12 C13 C4 133.81(14)
C1 C13 C4 106.59(12)
C13 C12 C11 119.17(15)
C10 C11 C12 120.85(15)
C11 C10 C9 120.76(15)
C1 C9 C10 118.76(15)
C9 C1 C13 120.85(14)
C9 C1 C2 130.15(14)
C13 C1 C2 109.00(13)
C8 C14 C15 118.94(15)
C16 C15 C14 120.58(15)
C15 C16 C17 120.97(15)
C18 C17 C16 119.17(15)
C6 Si1 C3 90.05(6)
C6 Si1 C21 111.01(7)
C3 Si1 C21 113.05(7)
C6 Si1 C22 117.59(7)
C3 Si1 C22 114.49(7)
C21 Si1 C22 109.57(7)
C4 C5 C18 137.62(13)
C4 C5 C6 115.64(13)
C18 C5 C6 106.71(12)
C5 C4 C13 137.66(13)
C5 C4 C3 115.58(13)
C13 C4 C3 106.76(12)
C3 C2 C1 108.63(13)
C3 C2 C19 128.67(14)
C1 C2 C19 122.70(13)
C7 C6 C5 109.02(13)
C7 C6 Si1 141.66(12)
C5 C6 Si1 109.29(10)
C2 C3 C4 109.00(13)
C2 C3 Si1 141.69(12)
C4 C3 Si1 109.30(10)
C6 C7 C8 108.76(13)
C6 C7 C20 128.84(14)
C8 C7 C20 122.40(13)
C17 C18 C8 119.42(14)
C17 C18 C5 134.12(14)
C8 C18 C5 106.45(12)
C14 C8 C18 120.89(14)
C14 C8 C7 130.06(14)
C18 C8 C7 109.04(13)
C23 C21 C24 112.09(16)
C23 C21 Si1 111.49(12)
C24 C21 Si1 111.52(11)
C25 C22 C26 110.68(18)
C25 C22 Si1 112.98(12)
C26 C22 Si1 112.78(12)

loop_
_geom_bond_atom_site_label_1
_geom_bond_atom_site_label_2
_geom_bond_distance
C13 C12 1.391(2)
C13 C1 1.417(2)
C13 C4 1.467(2)
C12 C11 1.395(2)
C11 C10 1.386(2)
C10 C9 1.394(2)
C9 C1 1.387(2)
C1 C2 1.476(2)
C14 C8 1.388(2)
C14 C15 1.391(2)
C15 C16 1.386(3)
C16 C17 1.399(2)
C17 C18 1.390(2)
Si1 C6 1.8755(15)
Si1 C3 1.8760(15)
Si1 C21 1.8827(16)
Si1 C22 1.8846(16)
C5 C4 1.368(2)
C5 C18 1.476(2)
C5 C6 1.486(2)
C4 C3 1.4872(19)
C2 C3 1.356(2)
C2 C19 1.496(2)
C6 C7 1.359(2)
C7 C8 1.476(2)
C7 C20 1.493(2)
C18 C8 1.418(2)
C21 C23 1.526(2)
C21 C24 1.534(2)
C22 C25 1.518(3)
C22 C26 1.525(3)

loop_
_geom_torsion_atom_site_label_1
_geom_torsion_atom_site_label_2
_geom_torsion_atom_site_label_3
_geom_torsion_atom_site_label_4
_geom_torsion
C1 C13 C12 C11 1.6(2)
C4 C13 C12 C11 -179.86(15)
C13 C12 C11 C10 -1.1(2)
C12 C11 C10 C9 -0.2(2)
C11 C10 C9 C1 0.9(2)
C10 C9 C1 C13 -0.4(2)
C10 C9 C1 C2 -179.24(14)
C12 C13 C1 C9 -0.9(2)
C4 C13 C1 C9 -179.79(13)
C12 C13 C1 C2 178.21(13)
C4 C13 C1 C2 -0.71(15)
C8 C14 C15 C16 1.0(2)
C14 C15 C16 C17 -0.9(3)
C15 C16 C17 C18 -0.4(2)
C18 C5 C4 C13 0.9(3)
C6 C5 C4 C13 -176.44(15)
C18 C5 C4 C3 -179.72(15)
C6 C5 C4 C3 2.89(18)
C12 C13 C4 C5 1.9(3)
C1 C13 C4 C5 -179.38(16)
C12 C13 C4 C3 -177.45(16)
C1 C13 C4 C3 1.25(15)
C9 C1 C2 C3 178.81(15)
C13 C1 C2 C3 -0.16(16)
C9 C1 C2 C19 -1.8(2)
C13 C1 C2 C19 179.27(13)
C4 C5 C6 C7 177.38(12)
C18 C5 C6 C7 -0.78(16)
C4 C5 C6 Si1 -4.30(15)
C18 C5 C6 Si1 177.53(9)
C3 Si1 C6 C7 -179.15(18)
C21 Si1 C6 C7 66.03(19)
C22 Si1 C6 C7 -61.2(2)
C3 Si1 C6 C5 3.42(10)
C21 Si1 C6 C5 -111.40(11)
C22 Si1 C6 C5 121.34(10)
C1 C2 C3 C4 0.95(16)
C19 C2 C3 C4 -178.43(14)
C1 C2 C3 Si1 179.64(13)
C19 C2 C3 Si1 0.3(3)
C5 C4 C3 C2 179.08(12)
C13 C4 C3 C2 -1.39(15)
C5 C4 C3 Si1 -0.05(15)
C13 C4 C3 Si1 179.48(9)
C6 Si1 C3 C2 179.33(18)
C21 Si1 C3 C2 -67.72(19)
C22 Si1 C3 C2 58.7(2)
C6 Si1 C3 C4 -2.00(10)
C21 Si1 C3 C4 110.96(10)
C22 Si1 C3 C4 -122.61(10)
C5 C6 C7 C8 -0.16(16)
Si1 C6 C7 C8 -177.59(14)
C5 C6 C7 C20 -179.28(14)
Si1 C6 C7 C20 3.3(3)
C16 C17 C18 C8 1.5(2)
C16 C17 C18 C5 -177.96(15)
C4 C5 C18 C17 3.4(3)
C6 C5 C18 C17 -179.05(16)
C4 C5 C18 C8 -176.12(16)
C6 C5 C18 C8 1.42(15)
C15 C14 C8 C18 0.1(2)
C15 C14 C8 C7 179.81(15)
C17 C18 C8 C14 -1.4(2)
C5 C18 C8 C14 178.23(13)
C17 C18 C8 C7 178.85(13)
C5 C18 C8 C7 -1.54(15)
C6 C7 C8 C14 -178.64(15)
C20 C7 C8 C14 0.5(2)
C6 C7 C8 C18 1.09(17)
C20 C7 C8 C18 -179.72(13)
C6 Si1 C21 C23 54.13(13)
C3 Si1 C21 C23 -45.33(13)
C22 Si1 C21 C23 -174.34(12)
C6 Si1 C21 C24 -179.73(14)
C3 Si1 C21 C24 80.81(15)
C22 Si1 C21 C24 -48.20(16)
C6 Si1 C22 C25 -51.18(19)
C3 Si1 C22 C25 52.65(19)
C21 Si1 C22 C25 -179.14(17)
C6 Si1 C22 C26 75.27(16)
C3 Si1 C22 C26 179.10(14)
C21 Si1 C22 C26 -52.69(17)
